data_2233653
loop_
_publ_author_name
'Cai, Fang'
'Wu, Jie'
'Tian, Hai-Yan'
'Yuan, Xiao-Feng'
'Jiang, Ren-Wang'

_publ_section_title
;
 Evodiamide
;
_journal_coeditor_code VM2145
_journal_issue 2
_journal_name_full 'Acta Crystallographica Section E'
_journal_page_first o305
_journal_paper_doi 10.1107/S1600536811055553
_journal_volume 68
_journal_year 2012
_chemical_formula_iupac 'C19 H21 N3 O'
_chemical_formula_moiety 'C19 H21 N3 O'
_chemical_formula_sum 'C19 H21 N3 O'
_chemical_formula_weight 307.39
_chemical_name_common Evodiamide
_chemical_name_systematic
;
<i>N</i>-[2-(1<i>H</i>-Indol-3-yl)ethyl]-<i>N</i>-methyl-
2-(methylamino)benzamide
;
_space_group_IT_number 2
_symmetry_cell_setting triclinic
_symmetry_space_group_name_Hall '-P 1'
_symmetry_space_group_name_H-M 'P -1'
_atom_sites_solution_hydrogens geom
_atom_sites_solution_primary direct
_atom_sites_solution_secondary difmap
_audit_creation_method SHELXL-97
_cell_angle_alpha 84.076(4)
_cell_angle_beta 76.276(4)
_cell_angle_gamma 66.746(3)
_cell_formula_units_Z 2
_cell_length_a 8.958(2)
_cell_length_b 9.886(2)
_cell_length_c 10.616(2)
_cell_measurement_reflns_used 4931
_cell_measurement_temperature 291(2)
_cell_measurement_theta_max 26.45
_cell_measurement_theta_min 2.24
_cell_volume 839.1(3)
_computing_cell_refinement 'SMART and SAINT (Bruker, 1998)'
_computing_data_collection 'SMART (Bruker, 1998)'
_computing_data_reduction 'XPREP in SHELXTL (Sheldrick, 2008)'
_computing_molecular_graphics 'XP in SHELXTL (Sheldrick, 2008)'
_computing_publication_material 'SHELXTL (Sheldrick, 2008)'
_computing_structure_refinement 'SHELXTL (Sheldrick, 2008)'
_computing_structure_solution 'SHELXTL (Sheldrick, 2008)'
_diffrn_ambient_temperature 291(2)
_diffrn_measured_fraction_theta_full 0.990
_diffrn_measured_fraction_theta_max 0.990
_diffrn_measurement_device_type 'Bruker SMART CCD 1000'
_diffrn_measurement_method '\w scan'
_diffrn_radiation_monochromator graphite
_diffrn_radiation_source 'fine-focus sealed tube'
_diffrn_radiation_type MoK\a
_diffrn_radiation_wavelength 0.71073
_diffrn_reflns_av_R_equivalents 0.0173
_diffrn_reflns_av_sigmaI/netI 0.0417
_diffrn_reflns_limit_h_max 11
_diffrn_reflns_limit_h_min -10
_diffrn_reflns_limit_k_max 12
_diffrn_reflns_limit_k_min -10
_diffrn_reflns_limit_l_max 9
_diffrn_reflns_limit_l_min -13
_diffrn_reflns_number 4931
_diffrn_reflns_theta_full 26.45
_diffrn_reflns_theta_max 26.45
_diffrn_reflns_theta_min 2.24
_diffrn_standards_decay_% 0
_diffrn_standards_number 0
_exptl_absorpt_coefficient_mu 0.077
_exptl_absorpt_correction_T_max 1.0000
_exptl_absorpt_correction_T_min 0.6608
_exptl_absorpt_correction_type multi-scan
_exptl_absorpt_process_details '(SADABS; Sheldrick, 2004)'
_exptl_crystal_colour colorless
_exptl_crystal_density_diffrn 1.217
_exptl_crystal_density_method 'not measured'
_exptl_crystal_description prism
_exptl_crystal_F_000 328
_exptl_crystal_size_max 0.45
_exptl_crystal_size_mid 0.36
_exptl_crystal_size_min 0.30
_refine_diff_density_max 0.352
_refine_diff_density_min -0.216
_refine_ls_extinction_method none
_refine_ls_goodness_of_fit_ref 1.043
_refine_ls_hydrogen_treatment constr
_refine_ls_matrix_type full
_refine_ls_number_parameters 211
_refine_ls_number_reflns 3424
_refine_ls_number_restraints 0
_refine_ls_restrained_S_all 1.043
_refine_ls_R_factor_all 0.0879
_refine_ls_R_factor_gt 0.0492
_refine_ls_shift/su_max 0.000
_refine_ls_shift/su_mean 0.000
_refine_ls_structure_factor_coef Fsqd
_refine_ls_weighting_details 'calc w=1/[\s^2^(Fo^2^)+(0.0649P)^2^+0.1581P] where P=(Fo^2^+2Fc^2^)/3'
_refine_ls_weighting_scheme calc
_refine_ls_wR_factor_gt 0.1253
_refine_ls_wR_factor_ref 0.1461
_reflns_number_gt 2149
_reflns_number_total 3424
_reflns_threshold_expression I>2sigma(I)
_cod_data_source_file vm2145.cif
_cod_data_source_block I
_cod_original_cell_volume 839.0(3)
_cod_database_code 2233653
_cod_database_fobs_code 2233653

loop_
_symmetry_equiv_pos_as_xyz
'x, y, z'
'-x, -y, -z'

loop_
_atom_site_type_symbol
_atom_site_label
_atom_site_fract_x
_atom_site_fract_y
_atom_site_fract_z
_atom_site_U_iso_or_equiv
_atom_site_adp_type
_atom_site_calc_flag
_atom_site_refinement_flags
_atom_site_occupancy
_atom_site_symmetry_multiplicity
N N1 0.7904(2) -0.28425(19) 0.26473(18) 0.0509(5) Uani d . 1 1
H H1A 0.8747 -0.3553 0.2853 0.069(8) Uiso calc R 1 1
N N2 0.2948(2) 0.31488(17) 0.37369(17) 0.0437(4) Uani d . 1 1
N N3 -0.0454(2) 0.23860(19) 0.48132(17) 0.0485(5) Uani d . 1 1
H H3A 0.0126 0.2686 0.5169 0.135(14) Uiso calc R 1 1
O O1 0.08389(18) 0.52561(15) 0.34402(16) 0.0558(4) Uani d . 1 1
C C1 0.7523(3) -0.1380(2) 0.2787(2) 0.0490(5) Uani d . 1 1
H H1 0.8143 -0.1003 0.3127 0.059 Uiso calc R 1 1
C C2 0.6114(2) -0.0550(2) 0.2362(2) 0.0438(5) Uani d . 1 1
C C3 0.5579(2) -0.1564(2) 0.19235(18) 0.0431(5) Uani d . 1 1
C C4 0.6720(3) -0.2988(2) 0.21239(19) 0.0459(5) Uani d . 1 1
C C5 0.6557(3) -0.4248(3) 0.1821(2) 0.0579(6) Uani d . 1 1
H H5 0.7322 -0.5180 0.1966 0.070 Uiso calc R 1 1
C C6 0.5236(4) -0.4069(3) 0.1305(2) 0.0703(7) Uani d . 1 1
H H6 0.5089 -0.4895 0.1104 0.084 Uiso calc R 1 1
C C7 0.4092(3) -0.2662(3) 0.1069(2) 0.0686(7) Uani d . 1 1
H H7 0.3213 -0.2574 0.0701 0.082 Uiso calc R 1 1
C C8 0.4249(3) -0.1416(3) 0.1372(2) 0.0570(6) Uani d . 1 1
H H8 0.3485 -0.0488 0.1213 0.068 Uiso calc R 1 1
C C9 0.5227(3) 0.1091(2) 0.2416(2) 0.0494(5) Uani d . 1 1
H H9A 0.4777 0.1441 0.1644 0.059 Uiso calc R 1 1
H H9B 0.6012 0.1537 0.2429 0.059 Uiso calc R 1 1
C C10 0.3823(2) 0.1555(2) 0.3612(2) 0.0452(5) Uani d . 1 1
H H10A 0.3030 0.1124 0.3580 0.054 Uiso calc R 1 1
H H10B 0.4276 0.1165 0.4377 0.054 Uiso calc R 1 1
C C11 0.3714(3) 0.3946(2) 0.4276(2) 0.0586(6) Uani d . 1 1
H H11A 0.3025 0.4977 0.4307 0.088 Uiso calc R 1 1
H H11B 0.4791 0.3800 0.3740 0.088 Uiso calc R 1 1
H H11C 0.3831 0.3585 0.5137 0.088 Uiso calc R 1 1
C C12 0.1543(2) 0.3898(2) 0.33301(19) 0.0396(5) Uani d . 1 1
C C13 0.0829(2) 0.3066(2) 0.27095(19) 0.0405(5) Uani d . 1 1
C C14 -0.0184(2) 0.2372(2) 0.34723(19) 0.0405(5) Uani d . 1 1
C C15 -0.0836(3) 0.1641(2) 0.2837(2) 0.0500(6) Uani d . 1 1
H H15 -0.1513 0.1177 0.3321 0.060 Uiso calc R 1 1
C C16 -0.0495(3) 0.1595(3) 0.1507(2) 0.0603(6) Uani d . 1 1
H H16 -0.0928 0.1085 0.1105 0.072 Uiso calc R 1 1
C C17 0.0476(3) 0.2289(3) 0.0761(2) 0.0629(7) Uani d . 1 1
H H17 0.0689 0.2268 -0.0140 0.076 Uiso calc R 1 1
C C18 0.1131(3) 0.3022(2) 0.1380(2) 0.0530(6) Uani d . 1 1
H H18 0.1791 0.3495 0.0885 0.064 Uiso calc R 1 1
C C19 -0.1698(3) 0.1902(2) 0.5620(2) 0.0609(6) Uani d . 1 1
H H19A -0.2751 0.2438 0.5386 0.091 Uiso calc R 1 1
H H19B -0.1791 0.2077 0.6514 0.091 Uiso calc R 1 1
H H19C -0.1379 0.0869 0.5497 0.091 Uiso calc R 1 1

loop_
_atom_site_aniso_label
_atom_site_aniso_U_11
_atom_site_aniso_U_22
_atom_site_aniso_U_33
_atom_site_aniso_U_12
_atom_site_aniso_U_13
_atom_site_aniso_U_23
N1 0.0455(10) 0.0397(10) 0.0620(12) -0.0070(8) -0.0185(9) 0.0013(8)
N2 0.0400(9) 0.0362(9) 0.0556(11) -0.0119(8) -0.0160(8) -0.0015(8)
N3 0.0515(11) 0.0527(11) 0.0452(11) -0.0260(9) -0.0070(9) 0.0000(8)
O1 0.0516(9) 0.0349(8) 0.0805(11) -0.0076(7) -0.0265(8) -0.0077(7)
C1 0.0446(12) 0.0448(13) 0.0562(14) -0.0154(10) -0.0101(10) -0.0029(10)
C2 0.0380(11) 0.0406(11) 0.0451(12) -0.0100(9) -0.0035(9) -0.0006(9)
C3 0.0413(11) 0.0475(12) 0.0349(11) -0.0142(10) -0.0030(9) -0.0002(9)
C4 0.0501(12) 0.0459(12) 0.0375(11) -0.0165(10) -0.0048(9) -0.0015(9)
C5 0.0734(17) 0.0495(14) 0.0505(14) -0.0234(12) -0.0122(12) -0.0025(10)
C6 0.100(2) 0.0733(18) 0.0512(15) -0.0477(17) -0.0130(15) -0.0067(13)
C7 0.0757(18) 0.095(2) 0.0520(15) -0.0456(17) -0.0221(13) -0.0012(14)
C8 0.0538(14) 0.0681(16) 0.0477(13) -0.0217(12) -0.0136(11) 0.0051(11)
C9 0.0430(12) 0.0409(12) 0.0588(14) -0.0131(9) -0.0083(10) 0.0043(10)
C10 0.0406(11) 0.0371(11) 0.0534(13) -0.0097(9) -0.0128(10) 0.0043(9)
C11 0.0540(14) 0.0532(14) 0.0775(17) -0.0210(11) -0.0279(12) -0.0047(12)
C12 0.0385(11) 0.0364(11) 0.0428(12) -0.0135(9) -0.0083(9) -0.0009(9)
C13 0.0375(11) 0.0355(11) 0.0448(12) -0.0097(9) -0.0076(9) -0.0049(9)
C14 0.0381(11) 0.0312(10) 0.0483(12) -0.0086(9) -0.0093(9) -0.0028(9)
C15 0.0497(13) 0.0454(12) 0.0596(15) -0.0228(10) -0.0095(11) -0.0078(10)
C16 0.0615(15) 0.0617(15) 0.0640(16) -0.0237(13) -0.0178(13) -0.0171(12)
C17 0.0641(16) 0.0791(17) 0.0457(14) -0.0256(14) -0.0105(12) -0.0124(12)
C18 0.0523(13) 0.0624(14) 0.0456(13) -0.0253(12) -0.0060(10) -0.0029(11)
C19 0.0628(15) 0.0583(15) 0.0599(15) -0.0287(12) -0.0008(12) 0.0001(11)

loop_
_atom_type_symbol
_atom_type_description
_atom_type_scat_dispersion_real
_atom_type_scat_dispersion_imag
_atom_type_scat_source
C C 0.0033 0.0016 'International Tables Vol C Tables 4.2.6.8 and 6.1.1.4'
H H 0.0000 0.0000 'International Tables Vol C Tables 4.2.6.8 and 6.1.1.4'
N N 0.0061 0.0033 'International Tables Vol C Tables 4.2.6.8 and 6.1.1.4'
O O 0.0106 0.0060 'International Tables Vol C Tables 4.2.6.8 and 6.1.1.4'

loop_
_geom_angle_atom_site_label_1
_geom_angle_atom_site_label_2
_geom_angle_atom_site_label_3
_geom_angle
C1 N1 C4 108.52(18)
C1 N1 H1A 125.7
C4 N1 H1A 125.7
C12 N2 C11 119.29(17)
C12 N2 C10 123.18(17)
C11 N2 C10 117.46(16)
C14 N3 C19 120.82(18)
C14 N3 H3A 119.6
C19 N3 H3A 119.6
C2 C1 N1 110.75(19)
C2 C1 H1 124.6
N1 C1 H1 124.6
C1 C2 C3 106.02(18)
C1 C2 C9 127.5(2)
C3 C2 C9 126.38(19)
C8 C3 C4 118.6(2)
C8 C3 C2 134.2(2)
C4 C3 C2 107.22(18)
N1 C4 C5 130.0(2)
N1 C4 C3 107.49(18)
C5 C4 C3 122.5(2)
C6 C5 C4 117.5(2)
C6 C5 H5 121.2
C4 C5 H5 121.2
C5 C6 C7 121.4(2)
C5 C6 H6 119.3
C7 C6 H6 119.3
C8 C7 C6 121.1(2)
C8 C7 H7 119.4
C6 C7 H7 119.4
C7 C8 C3 118.9(2)
C7 C8 H8 120.6
C3 C8 H8 120.6
C2 C9 C10 111.22(17)
C2 C9 H9A 109.4
C10 C9 H9A 109.4
C2 C9 H9B 109.4
C10 C9 H9B 109.4
H9A C9 H9B 108.0
N2 C10 C9 113.61(17)
N2 C10 H10A 108.8
C9 C10 H10A 108.8
N2 C10 H10B 108.8
C9 C10 H10B 108.8
H10A C10 H10B 107.7
N2 C11 H11A 109.5
N2 C11 H11B 109.5
H11A C11 H11B 109.5
N2 C11 H11C 109.5
H11A C11 H11C 109.5
H11B C11 H11C 109.5
O1 C12 N2 121.55(18)
O1 C12 C13 120.06(17)
N2 C12 C13 118.39(17)
C18 C13 C14 119.92(19)
C18 C13 C12 119.34(18)
C14 C13 C12 120.70(17)
N3 C14 C15 122.18(19)
N3 C14 C13 119.84(18)
C15 C14 C13 117.93(19)
C16 C15 C14 121.0(2)
C16 C15 H15 119.5
C14 C15 H15 119.5
C15 C16 C17 121.1(2)
C15 C16 H16 119.4
C17 C16 H16 119.4
C16 C17 C18 118.4(2)
C16 C17 H17 120.8
C18 C17 H17 120.8
C13 C18 C17 121.6(2)
C13 C18 H18 119.2
C17 C18 H18 119.2
N3 C19 H19A 109.5
N3 C19 H19B 109.5
H19A C19 H19B 109.5
N3 C19 H19C 109.5
H19A C19 H19C 109.5
H19B C19 H19C 109.5

loop_
_geom_bond_atom_site_label_1
_geom_bond_atom_site_label_2
_geom_bond_distance
N1 C1 1.363(3)
N1 C4 1.368(3)
N1 H1A 0.8600
N2 C12 1.332(2)
N2 C11 1.458(3)
N2 C10 1.461(2)
N3 C14 1.387(3)
N3 C19 1.445(3)
N3 H3A 0.8600
O1 C12 1.242(2)
C1 C2 1.359(3)
C1 H1 0.9300
C2 C3 1.425(3)
C2 C9 1.499(3)
C3 C8 1.400(3)
C3 C4 1.406(3)
C4 C5 1.386(3)
C5 C6 1.362(3)
C5 H5 0.9300
C6 C7 1.404(4)
C6 H6 0.9300
C7 C8 1.372(3)
C7 H7 0.9300
C8 H8 0.9300
C9 C10 1.521(3)
C9 H9A 0.9700
C9 H9B 0.9700
C10 H10A 0.9700
C10 H10B 0.9700
C11 H11A 0.9600
C11 H11B 0.9600
C11 H11C 0.9600
C12 C13 1.500(3)
C13 C18 1.374(3)
C13 C14 1.406(3)
C14 C15 1.392(3)
C15 C16 1.373(3)
C15 H15 0.9300
C16 C17 1.374(3)
C16 H16 0.9300
C17 C18 1.385(3)
C17 H17 0.9300
C18 H18 0.9300
C19 H19A 0.9600
C19 H19B 0.9600
C19 H19C 0.9600

loop_
_geom_hbond_atom_site_label_D
_geom_hbond_atom_site_label_H
_geom_hbond_atom_site_label_A
_geom_hbond_site_symmetry_A
_geom_hbond_distance_DH
_geom_hbond_distance_HA
_geom_hbond_distance_DA
_geom_hbond_angle_DHA
N1 H1A O1 1_645 0.860 1.986 2.824(3) 164.3
N3 H3A O1 2_566 0.860 2.385 2.991(4) 127.8

loop_
_geom_torsion_atom_site_label_1
_geom_torsion_atom_site_label_2
_geom_torsion_atom_site_label_3
_geom_torsion_atom_site_label_4
_geom_torsion
C4 N1 C1 C2 -0.3(2)
N1 C1 C2 C3 -0.1(2)
N1 C1 C2 C9 176.33(19)
C1 C2 C3 C8 -179.1(2)
C9 C2 C3 C8 4.4(4)
C1 C2 C3 C4 0.5(2)
C9 C2 C3 C4 -176.03(19)
C1 N1 C4 C5 -179.0(2)
C1 N1 C4 C3 0.6(2)
C8 C3 C4 N1 179.03(18)
C2 C3 C4 N1 -0.7(2)
C8 C3 C4 C5 -1.4(3)
C2 C3 C4 C5 178.93(19)
N1 C4 C5 C6 179.8(2)
C3 C4 C5 C6 0.4(3)
C4 C5 C6 C7 0.9(4)
C5 C6 C7 C8 -1.1(4)
C6 C7 C8 C3 0.1(3)
C4 C3 C8 C7 1.1(3)
C2 C3 C8 C7 -179.3(2)
C1 C2 C9 C10 -95.3(3)
C3 C2 C9 C10 80.5(3)
C12 N2 C10 C9 95.9(2)
C11 N2 C10 C9 -80.9(2)
C2 C9 C10 N2 178.10(17)
C11 N2 C12 O1 -2.5(3)
C10 N2 C12 O1 -179.33(18)
C11 N2 C12 C13 176.58(18)
C10 N2 C12 C13 -0.2(3)
O1 C12 C13 C18 81.0(2)
N2 C12 C13 C18 -98.1(2)
O1 C12 C13 C14 -97.0(2)
N2 C12 C13 C14 83.9(2)
C19 N3 C14 C15 -12.8(3)
C19 N3 C14 C13 169.64(18)
C18 C13 C14 N3 178.39(18)
C12 C13 C14 N3 -3.6(3)
C18 C13 C14 C15 0.8(3)
C12 C13 C14 C15 178.76(17)
N3 C14 C15 C16 -177.4(2)
C13 C14 C15 C16 0.2(3)
C14 C15 C16 C17 -1.1(4)
C15 C16 C17 C18 1.1(4)
C14 C13 C18 C17 -0.9(3)
C12 C13 C18 C17 -178.9(2)
C16 C17 C18 C13 -0.1(4)

loop_
_cod_related_entry_id
_cod_related_entry_database
_cod_related_entry_code
1 ChemSpider 164603
